data_4133899
loop_
_publ_author_name
'Zhu, Lizhao'
'Zhang, Jianying'
'Yang, Hao'
'Cui, Chunming'

_publ_section_title
;
 Synthesis of Silaketenimine Anion and Its Coupling with Isocyanide.
;
_journal_issue 50
_journal_name_full 'Journal of the American Chemical Society'
_journal_page_first 19600
_journal_page_last 19604
_journal_paper_doi 10.1021/jacs.9b11913
_journal_volume 141
_journal_year 2019
_chemical_formula_moiety 'C71 H101 B3 Li N7 O Si'
_chemical_formula_sum 'C71 H101 B3 Li N7 O Si'
_chemical_formula_weight 1136.04
_space_group_crystal_system monoclinic
_space_group_IT_number 14
_space_group_name_Hall '-P 2yn'
_space_group_name_H-M_alt 'P 1 21/n 1'
_atom_sites_solution_hydrogens mixed
_audit_creation_date 2019-10-24
_audit_creation_method
;
Olex2 1.2
(compiled 2018.05.29 svn.r3508 for OlexSys, GUI svn.r5506)
;
_audit_update_record
;
????
;
_cell_angle_alpha 90
_cell_angle_beta 96.90(3)
_cell_angle_gamma 90
_cell_formula_units_Z 4
_cell_length_a 13.249(3)
_cell_length_b 22.895(5)
_cell_length_c 23.084(5)
_cell_measurement_reflns_used 14620
_cell_measurement_temperature 113.1500
_cell_measurement_theta_max 27.9304
_cell_measurement_theta_min 1.7790
_cell_volume 6951(3)
_computing_molecular_graphics 'Olex2 (Dolomanov et al., 2009)'
_computing_publication_material 'Olex2 (Dolomanov et al., 2009)'
_computing_structure_refinement 'ShelXL (Sheldrick, 2015)'
_computing_structure_solution 'SHELXT 2018/2 (Sheldrick, 2018)'
_diffrn_ambient_temperature 113.1500
_diffrn_measured_fraction_theta_full 0.999
_diffrn_measured_fraction_theta_max 0.998
_diffrn_measurement_device_type 'Bruker P4'
_diffrn_measurement_method '\w scans'
_diffrn_radiation_monochromator graphite
_diffrn_radiation_type MoK\a
_diffrn_radiation_wavelength 0.71073
_diffrn_reflns_av_R_equivalents 0.0661
_diffrn_reflns_av_unetI/netI 0.0512
_diffrn_reflns_Laue_measured_fraction_full 0.999
_diffrn_reflns_Laue_measured_fraction_max 0.998
_diffrn_reflns_limit_h_max 16
_diffrn_reflns_limit_h_min -17
_diffrn_reflns_limit_k_max 27
_diffrn_reflns_limit_k_min -30
_diffrn_reflns_limit_l_max 30
_diffrn_reflns_limit_l_min -30
_diffrn_reflns_number 83624
_diffrn_reflns_point_group_measured_fraction_full 0.999
_diffrn_reflns_point_group_measured_fraction_max 0.998
_diffrn_reflns_theta_full 25.242
_diffrn_reflns_theta_max 27.902
_diffrn_reflns_theta_min 1.690
_exptl_absorpt_coefficient_mu 0.079
_exptl_absorpt_correction_type none
_exptl_crystal_colour 'clear light colourless'
_exptl_crystal_colour_lustre clear
_exptl_crystal_colour_modifier light
_exptl_crystal_colour_primary colourless
_exptl_crystal_density_diffrn 1.085
_exptl_crystal_description block
_exptl_crystal_F_000 2464
_exptl_crystal_size_max 0.1
_exptl_crystal_size_mid 0.1
_exptl_crystal_size_min 0.1
_refine_diff_density_max 0.951
_refine_diff_density_min -1.131
_refine_diff_density_rms 0.064
_refine_ls_extinction_method none
_refine_ls_goodness_of_fit_ref 1.081
_refine_ls_hydrogen_treatment mixed
_refine_ls_matrix_type full
_refine_ls_number_parameters 788
_refine_ls_number_reflns 16591
_refine_ls_number_restraints 15
_refine_ls_restrained_S_all 1.107
_refine_ls_R_factor_all 0.0991
_refine_ls_R_factor_gt 0.0794
_refine_ls_shift/su_max 0.004
_refine_ls_shift/su_mean 0.000
_refine_ls_structure_factor_coef Fsqd
_refine_ls_weighting_details 'w=1/[\s^2^(Fo^2^)+(0.0904P)^2^+4.8328P] where P=(Fo^2^+2Fc^2^)/3'
_refine_ls_weighting_scheme calc
_refine_ls_wR_factor_gt 0.1922
_refine_ls_wR_factor_ref 0.2063
_reflns_Friedel_coverage 0.000
_reflns_number_gt 13219
_reflns_number_total 16591
_reflns_threshold_expression 'I > 2\s(I)'
_cod_data_source_file ja9b11913_si_003.cif
_cod_data_source_block zlz0001
_cod_original_cell_volume 6952(2)
_cod_database_code 4133899
_shelx_shelxl_version_number 2018/3
_shelx_space_group_comment
;
The symmetry employed for this shelxl refinement is uniquely defined
by the following loop, which should always be used as a source of
symmetry information in preference to the above space-group names.
They are only intended as comments.
;
_shelx_estimated_absorpt_t_max 0.992
_shelx_estimated_absorpt_t_min 0.992
_olex2_refinement_description
;
1. Fixed Uiso
 At 1.2 times of:
  All C(H) groups, All C(H,H) groups
 At 1.5 times of:
  All C(H,H,H) groups
2. Rigid bond restraints
 C68, C69
 with sigma for 1-2 distances of 0.001 and sigma for 1-3 distances of 0.001
 C69, C70
 with sigma for 1-2 distances of 0.001 and sigma for 1-3 distances of 0.001
 C68, O1
 with sigma for 1-2 distances of 0.001 and sigma for 1-3 distances of 0.001
3. Uiso/Uaniso restraints and constraints
Uanis(C68) \\sim Ueq, Uanis(C69) \\sim Ueq: with sigma of 0.001 and sigma for
terminal atoms of 0.002
4.a Ternary CH refined with riding coordinates:
 C24(H24), C36(H36), C27(H27), C39(H39), C53(H53), C50(H50), C62(H62), C8(H8),
 C11(H11), C65(H65)
4.b Secondary CH2 refined with riding coordinates:
 C14(H14A,H14B), C15(H15A,H15B), C69(H69A,H69B), C71(H71A,H71B), C70(H70A,
 H70B), C68(H68A,H68B)
4.c Aromatic/amide H refined with riding coordinates:
 C16(H16), C17(H17), C43(H43), C42(H42), C20(H20), C22(H22), C46(H46),
 C34(H34), C21(H21), C58(H58), C4(H4), C60(H60), C32(H32), C33(H33), C48(H48),
 C6(H6), C47(H47), C5(H5), C59(H59)
4.d Idealised Me refined as rotating group:
 C26(H26A,H26B,H26C), C25(H25A,H25B,H25C), C29(H29A,H29B,H29C), C41(H41A,H41B,
 H41C), C40(H40A,H40B,H40C), C37(H37A,H37B,H37C), C10(H10A,H10B,H10C), C63(H63A,
 H63B,H63C), C28(H28A,H28B,H28C), C38(H38A,H38B,H38C), C54(H54A,H54B,H54C),
 C64(H64A,H64B,H64C), C52(H52A,H52B,H52C), C55(H55A,H55B,H55C), C67(H67A,H67B,
 H67C), C66(H66A,H66B,H66C), C9(H9A,H9B,H9C), C12(H12A,H12B,H12C), C13(H13A,
 H13B,H13C)
;
_olex2_submission_special_instructions 'No special instructions were received'

loop_
_space_group_symop_operation_xyz
'x, y, z'
'-x+1/2, y+1/2, -z+1/2'
'-x, -y, -z'
'x-1/2, -y-1/2, z-1/2'

loop_
_atom_site_label
_atom_site_type_symbol
_atom_site_fract_x
_atom_site_fract_y
_atom_site_fract_z
_atom_site_U_iso_or_equiv
_atom_site_adp_type
_atom_site_occupancy
_atom_site_site_symmetry_order
_atom_site_calc_flag
_atom_site_refinement_flags_posn
_atom_site_refinement_flags_adp
Si1 Si 0.43986(4) 0.37977(3) 0.26649(3) 0.02390(14) Uani 1 1 d . .
N2 N 0.66221(13) 0.39101(8) 0.29763(7) 0.0219(4) Uani 1 1 d . .
N5 N 0.70717(13) 0.34881(8) 0.40092(7) 0.0228(4) Uani 1 1 d . .
N4 N 0.59505(13) 0.42536(8) 0.39441(7) 0.0218(3) Uani 1 1 d . .
N3 N 0.63485(13) 0.39333(8) 0.19541(7) 0.0225(4) Uani 1 1 d . .
N7 N 0.66359(13) 0.39885(8) 0.08721(7) 0.0242(4) Uani 1 1 d . .
N6 N 0.50194(13) 0.42122(8) 0.10599(7) 0.0250(4) Uani 1 1 d . .
N1 N 0.37900(14) 0.25580(8) 0.25628(8) 0.0264(4) Uani 1 1 d . .
O1 O 0.15099(15) 0.29948(10) 0.21857(10) 0.0551(5) Uani 1 1 d . U
C30 C 0.79027(15) 0.30985(9) 0.39553(9) 0.0237(4) Uani 1 1 d . .
C18 C 0.55146(16) 0.48253(9) 0.38442(9) 0.0242(4) Uani 1 1 d . .
C19 C 0.44935(16) 0.49273(10) 0.39399(9) 0.0257(4) Uani 1 1 d . .
C44 C 0.40307(16) 0.42761(10) 0.12457(9) 0.0248(4) Uani 1 1 d . .
C16 C 0.61414(16) 0.40613(9) 0.45258(9) 0.0248(4) Uani 1 1 d . .
H16 H 0.585272 0.422082 0.483788 0.030 Uiso 1 1 calc R .
C56 C 0.76233(16) 0.37505(10) 0.08211(9) 0.0244(4) Uani 1 1 d . .
C1 C 0.42468(16) 0.30472(10) 0.26579(9) 0.0252(4) Uani 1 1 d . .
C35 C 0.77306(16) 0.25554(10) 0.36830(9) 0.0253(4) Uani 1 1 d . .
C17 C 0.67967(17) 0.36171(10) 0.45645(9) 0.0266(4) Uani 1 1 d . .
H17 H 0.703563 0.342200 0.490711 0.032 Uiso 1 1 calc R .
C31 C 0.88876(17) 0.32754(10) 0.41881(10) 0.0275(4) Uani 1 1 d . .
C45 C 0.32868(17) 0.38543(10) 0.10616(9) 0.0271(4) Uani 1 1 d . .
C2 C 0.37880(16) 0.20725(10) 0.29509(10) 0.0267(4) Uani 1 1 d . .
C24 C 0.37662(17) 0.44386(10) 0.40568(10) 0.0290(5) Uani 1 1 d . .
H24 H 0.408150 0.406543 0.397395 0.035 Uiso 1 1 calc R .
C3 C 0.35985(17) 0.21250(10) 0.35367(10) 0.0302(5) Uani 1 1 d . .
C49 C 0.38142(17) 0.47642(10) 0.15765(9) 0.0281(5) Uani 1 1 d . .
C14 C 0.76388(16) 0.38833(11) 0.27767(9) 0.0270(5) Uani 1 1 d . .
H14A H 0.794033 0.350036 0.285079 0.032 Uiso 1 1 calc R .
H14B H 0.808698 0.417470 0.297443 0.032 Uiso 1 1 calc R .
C57 C 0.77700(17) 0.31420(10) 0.08782(9) 0.0281(5) Uani 1 1 d . .
C23 C 0.61431(17) 0.52903(10) 0.37139(9) 0.0276(4) Uani 1 1 d . .
C43 C 0.60443(17) 0.41650(11) 0.03520(9) 0.0308(5) Uani 1 1 d . .
H43 H 0.627624 0.418805 -0.001183 0.037 Uiso 1 1 calc R .
C42 C 0.51018(17) 0.42940(11) 0.04604(9) 0.0305(5) Uani 1 1 d . .
H42 H 0.457863 0.441889 0.018320 0.037 Uiso 1 1 calc R .
C36 C 0.91163(18) 0.38797(10) 0.44420(11) 0.0330(5) Uani 1 1 d . .
H36 H 0.849075 0.411084 0.437334 0.040 Uiso 1 1 calc R .
C27 C 0.72400(17) 0.52081(10) 0.35974(10) 0.0307(5) Uani 1 1 d . .
H27 H 0.737620 0.478725 0.360214 0.037 Uiso 1 1 calc R .
C20 C 0.41449(18) 0.55016(10) 0.39255(10) 0.0301(5) Uani 1 1 d . .
H20 H 0.347899 0.557560 0.399324 0.036 Uiso 1 1 calc R .
C39 C 0.66835(17) 0.23580(10) 0.34072(10) 0.0290(5) Uani 1 1 d . .
H39 H 0.619675 0.266755 0.346878 0.035 Uiso 1 1 calc R .
C7 C 0.39161(17) 0.15142(10) 0.27062(11) 0.0301(5) Uani 1 1 d . .
C61 C 0.84040(17) 0.41245(10) 0.06910(10) 0.0293(5) Uani 1 1 d . .
C53 C 0.46256(19) 0.52226(10) 0.17518(10) 0.0334(5) Uani 1 1 d . .
H53 H 0.527453 0.501837 0.184604 0.040 Uiso 1 1 calc R .
C22 C 0.57453(19) 0.58568(10) 0.36984(10) 0.0324(5) Uani 1 1 d . .
H22 H 0.615160 0.616746 0.360902 0.039 Uiso 1 1 calc R .
C46 C 0.23074(18) 0.39403(12) 0.12175(11) 0.0349(5) Uani 1 1 d . .
H46 H 0.180034 0.366978 0.109978 0.042 Uiso 1 1 calc R .
C34 C 0.85589(18) 0.21790(10) 0.36661(11) 0.0325(5) Uani 1 1 d . .
H34 H 0.846138 0.181908 0.348109 0.039 Uiso 1 1 calc R .
C21 C 0.47635(19) 0.59655(10) 0.38129(11) 0.0340(5) Uani 1 1 d . .
H21 H 0.451998 0.634641 0.381432 0.041 Uiso 1 1 calc R .
C50 C 0.35075(19) 0.33191(11) 0.07087(10) 0.0324(5) Uani 1 1 d . .
H50 H 0.422404 0.333707 0.064313 0.039 Uiso 1 1 calc R .
C58 C 0.87165(19) 0.29195(11) 0.07844(11) 0.0352(5) Uani 1 1 d . .
H58 H 0.883441 0.252002 0.082094 0.042 Uiso 1 1 calc R .
C4 C 0.3557(2) 0.16136(11) 0.38661(11) 0.0373(6) Uani 1 1 d . .
H4 H 0.343457 0.164280 0.425330 0.045 Uiso 1 1 calc R .
C60 C 0.93345(18) 0.38725(11) 0.05959(11) 0.0351(5) Uani 1 1 d . .
H60 H 0.985952 0.411122 0.050256 0.042 Uiso 1 1 calc R .
C32 C 0.96833(18) 0.28772(11) 0.41731(11) 0.0336(5) Uani 1 1 d . .
H32 H 1.033475 0.298038 0.433661 0.040 Uiso 1 1 calc R .
C62 C 0.69155(19) 0.27460(10) 0.10309(11) 0.0327(5) Uani 1 1 d . .
H62 H 0.656490 0.294992 0.132196 0.039 Uiso 1 1 calc R .
C33 C 0.95211(18) 0.23342(11) 0.39206(12) 0.0372(6) Uani 1 1 d . .
H33 H 1.005781 0.207230 0.392120 0.045 Uiso 1 1 calc R .
C15 C 0.74563(17) 0.40054(13) 0.21273(9) 0.0343(5) Uani 1 1 d . .
H15A H 0.766702 0.439949 0.204505 0.041 Uiso 1 1 calc R .
H15B H 0.783647 0.373314 0.191530 0.041 Uiso 1 1 calc R .
C8 C 0.34372(19) 0.27064(11) 0.38314(11) 0.0337(5) Uani 1 1 d . .
H8 H 0.341198 0.301366 0.353443 0.040 Uiso 1 1 calc R .
C11 C 0.40955(19) 0.14454(11) 0.20741(11) 0.0360(5) Uani 1 1 d . .
H11 H 0.432022 0.182500 0.194085 0.043 Uiso 1 1 calc R .
C48 C 0.28278(19) 0.48238(11) 0.17213(11) 0.0350(5) Uani 1 1 d . .
H48 H 0.266961 0.514280 0.194291 0.042 Uiso 1 1 calc R .
C6 C 0.38758(19) 0.10242(11) 0.30589(12) 0.0366(5) Uani 1 1 d . .
H6 H 0.397447 0.065633 0.290445 0.044 Uiso 1 1 calc R .
C26 C 0.3557(2) 0.44342(12) 0.46963(11) 0.0371(6) Uani 1 1 d . .
H26A H 0.418405 0.438161 0.494544 0.056 Uiso 1 1 calc GR .
H26B H 0.310130 0.411971 0.475629 0.056 Uiso 1 1 calc GR .
H26C H 0.325318 0.479855 0.478710 0.056 Uiso 1 1 calc GR .
C25 C 0.27494(18) 0.44877(12) 0.36633(12) 0.0382(6) Uani 1 1 d . .
H25A H 0.238487 0.482362 0.377519 0.057 Uiso 1 1 calc GR .
H25B H 0.235253 0.414264 0.370438 0.057 Uiso 1 1 calc GR .
H25C H 0.287525 0.452747 0.326420 0.057 Uiso 1 1 calc GR .
C29 C 0.79947(19) 0.54870(12) 0.40727(12) 0.0375(6) Uani 1 1 d . .
H29A H 0.785861 0.589785 0.409311 0.056 Uiso 1 1 calc GR .
H29B H 0.867513 0.542898 0.398068 0.056 Uiso 1 1 calc GR .
H29C H 0.792316 0.530891 0.444203 0.056 Uiso 1 1 calc GR .
C47 C 0.20796(19) 0.44198(12) 0.15431(11) 0.0386(6) Uani 1 1 d . .
H47 H 0.142492 0.446994 0.164165 0.046 Uiso 1 1 calc R .
C5 C 0.3692(2) 0.10721(11) 0.36355(12) 0.0402(6) Uani 1 1 d . .
H5 H 0.366029 0.073946 0.386383 0.048 Uiso 1 1 calc R .
C59 C 0.94847(19) 0.32811(12) 0.06379(11) 0.0376(6) Uani 1 1 d . .
H59 H 1.010440 0.312202 0.056777 0.045 Uiso 1 1 calc R .
C65 C 0.82737(19) 0.47805(11) 0.06581(12) 0.0373(6) Uani 1 1 d . .
H65 H 0.759955 0.487525 0.076603 0.045 Uiso 1 1 calc R .
B1 B 0.58565(18) 0.38818(10) 0.24809(9) 0.0203(4) Uani 1 1 d . .
C41 C 0.6665(2) 0.22703(12) 0.27503(11) 0.0384(6) Uani 1 1 d . .
H41A H 0.687878 0.262355 0.257683 0.058 Uiso 1 1 calc GR .
H41B H 0.598768 0.217391 0.258247 0.058 Uiso 1 1 calc GR .
H41C H 0.711847 0.195835 0.267873 0.058 Uiso 1 1 calc GR .
B2 B 0.65308(17) 0.38796(10) 0.35962(10) 0.0210(4) Uani 1 1 d . .
B3 B 0.60017(18) 0.40236(10) 0.13448(10) 0.0218(4) Uani 1 1 d . .
C40 C 0.6350(2) 0.18033(12) 0.36995(13) 0.0425(6) Uani 1 1 d . .
H40A H 0.683698 0.149868 0.366384 0.064 Uiso 1 1 calc GR .
H40B H 0.569624 0.168334 0.351329 0.064 Uiso 1 1 calc GR .
H40C H 0.630843 0.187930 0.410484 0.064 Uiso 1 1 calc GR .
C37 C 0.9933(2) 0.41915(13) 0.41380(15) 0.0486(7) Uani 1 1 d . .
H37A H 1.056166 0.398044 0.420862 0.073 Uiso 1 1 calc GR .
H37B H 1.002705 0.458081 0.428940 0.073 Uiso 1 1 calc GR .
H37C H 0.972064 0.420837 0.372580 0.073 Uiso 1 1 calc GR .
C10 C 0.4326(2) 0.28378(12) 0.42977(12) 0.0438(6) Uani 1 1 d . .
H10A H 0.441590 0.251833 0.456826 0.066 Uiso 1 1 calc GR .
H10B H 0.418647 0.318833 0.450199 0.066 Uiso 1 1 calc GR .
H10C H 0.493465 0.288949 0.411589 0.066 Uiso 1 1 calc GR .
C63 C 0.7299(2) 0.21655(12) 0.12967(14) 0.0490(7) Uani 1 1 d . .
H63A H 0.757080 0.193430 0.100509 0.073 Uiso 1 1 calc GR .
H63B H 0.674581 0.195976 0.143763 0.073 Uiso 1 1 calc GR .
H63C H 0.782054 0.223701 0.161461 0.073 Uiso 1 1 calc GR .
C51 C 0.3356(3) 0.27580(13) 0.10354(14) 0.0490(7) Uani 1 1 d . .
C28 C 0.7399(2) 0.54351(14) 0.29907(12) 0.0465(7) Uani 1 1 d . .
H28A H 0.691886 0.525213 0.270235 0.070 Uiso 1 1 calc GR .
H28B H 0.807729 0.534504 0.291269 0.070 Uiso 1 1 calc GR .
H28C H 0.730047 0.585056 0.297698 0.070 Uiso 1 1 calc GR .
C38 C 0.9434(2) 0.38591(14) 0.51003(12) 0.0508(7) Uani 1 1 d . .
H38A H 0.891047 0.367263 0.528728 0.076 Uiso 1 1 calc GR .
H38B H 0.953567 0.424955 0.524747 0.076 Uiso 1 1 calc GR .
H38C H 1.005527 0.364223 0.517978 0.076 Uiso 1 1 calc GR .
C54 C 0.4430(2) 0.55756(13) 0.22880(12) 0.0486(7) Uani 1 1 d . .
H54A H 0.383435 0.581239 0.219528 0.073 Uiso 1 1 calc GR .
H54B H 0.500430 0.582204 0.240520 0.073 Uiso 1 1 calc GR .
H54C H 0.432748 0.531420 0.260092 0.073 Uiso 1 1 calc GR .
C64 C 0.6136(2) 0.26352(13) 0.04966(13) 0.0462(7) Uani 1 1 d . .
H64A H 0.590111 0.300187 0.032933 0.069 Uiso 1 1 calc GR .
H64B H 0.557037 0.242091 0.061257 0.069 Uiso 1 1 calc GR .
H64C H 0.644686 0.241330 0.021293 0.069 Uiso 1 1 calc GR .
C52 C 0.2873(3) 0.33100(15) 0.01135(12) 0.0533(8) Uani 1 1 d . .
H52A H 0.216419 0.329605 0.016381 0.080 Uiso 1 1 calc GR .
H52B H 0.304618 0.297190 -0.009978 0.080 Uiso 1 1 calc GR .
H52C H 0.300690 0.365625 -0.009897 0.080 Uiso 1 1 calc GR .
C55 C 0.4735(3) 0.56340(13) 0.12425(13) 0.0534(8) Uani 1 1 d . .
H55A H 0.489475 0.541142 0.091295 0.080 Uiso 1 1 calc GR .
H55B H 0.527180 0.590829 0.135393 0.080 Uiso 1 1 calc GR .
H55C H 0.410901 0.584076 0.114054 0.080 Uiso 1 1 calc GR .
C67 C 0.8328(3) 0.50078(15) 0.00360(15) 0.0561(8) Uani 1 1 d . .
H67A H 0.896333 0.489401 -0.009049 0.084 Uiso 1 1 calc GR .
H67B H 0.827566 0.542608 0.003287 0.084 Uiso 1 1 calc GR .
H67C H 0.777782 0.484538 -0.022289 0.084 Uiso 1 1 calc GR .
C66 C 0.9071(2) 0.50840(13) 0.10952(15) 0.0521(7) Uani 1 1 d . .
H66A H 0.901475 0.494280 0.148152 0.078 Uiso 1 1 calc GR .
H66B H 0.895854 0.549825 0.108180 0.078 Uiso 1 1 calc GR .
H66C H 0.973919 0.500057 0.099531 0.078 Uiso 1 1 calc GR .
C9 C 0.2433(2) 0.27157(15) 0.40948(16) 0.0572(8) Uani 1 1 d . .
H9A H 0.188811 0.260801 0.380193 0.086 Uiso 1 1 calc GR .
H9B H 0.231385 0.310138 0.423493 0.086 Uiso 1 1 calc GR .
H9C H 0.246619 0.244358 0.441287 0.086 Uiso 1 1 calc GR .
C12 C 0.4922(3) 0.10005(15) 0.19845(16) 0.0633(9) Uani 1 1 d . .
H12A H 0.552175 0.108440 0.224759 0.095 Uiso 1 1 calc GR .
H12B H 0.507815 0.102270 0.158965 0.095 Uiso 1 1 calc GR .
H12C H 0.468476 0.061489 0.205985 0.095 Uiso 1 1 calc GR .
C13 C 0.3107(2) 0.12925(17) 0.16995(14) 0.0590(9) Uani 1 1 d . .
H13A H 0.283798 0.093676 0.183911 0.088 Uiso 1 1 calc GR .
H13B H 0.323367 0.124198 0.130187 0.088 Uiso 1 1 calc GR .
H13C H 0.262448 0.160235 0.172130 0.088 Uiso 1 1 calc GR .
C69 C -0.0147(4) 0.2954(2) 0.2437(2) 0.0923(11) Uani 1 1 d . U
H69A H -0.041731 0.300900 0.280579 0.111 Uiso 1 1 calc R .
H69B H -0.067766 0.304821 0.212437 0.111 Uiso 1 1 calc R .
C71 C 0.1076(4) 0.2435(2) 0.2202(3) 0.127(2) Uani 1 1 d . .
H71A H 0.103222 0.227367 0.181083 0.152 Uiso 1 1 calc R .
H71B H 0.154791 0.219207 0.244942 0.152 Uiso 1 1 calc R .
Li1 Li 0.2889(3) 0.3120(2) 0.2070(2) 0.0410(10) Uani 1 1 d . .
C70 C 0.0155(4) 0.2378(2) 0.2386(3) 0.1125(19) Uani 1 1 d . U
H70A H 0.020199 0.217748 0.275866 0.135 Uiso 1 1 calc R .
H70B H -0.031023 0.216751 0.210379 0.135 Uiso 1 1 calc R .
C68 C 0.0782(4) 0.3364(2) 0.2407(2) 0.0913(10) Uani 1 1 d . U
H68A H 0.060573 0.369110 0.214687 0.110 Uiso 1 1 calc R .
H68B H 0.103672 0.351271 0.279046 0.110 Uiso 1 1 calc R .
H51A H 0.389(2) 0.2723(13) 0.1405(15) 0.051(9) Uiso 1 1 d . .
H51B H 0.349(2) 0.2420(15) 0.0804(14) 0.053(9) Uiso 1 1 d . .
H51C H 0.265(3) 0.2706(15) 0.1129(15) 0.060(10) Uiso 1 1 d . .

loop_
_atom_site_aniso_label
_atom_site_aniso_U_11
_atom_site_aniso_U_22
_atom_site_aniso_U_33
_atom_site_aniso_U_23
_atom_site_aniso_U_13
_atom_site_aniso_U_12
Si1 0.0220(3) 0.0270(3) 0.0230(3) 0.0000(2) 0.0039(2) -0.0013(2)
N2 0.0175(8) 0.0284(9) 0.0197(8) -0.0001(7) 0.0019(6) 0.0024(7)
N5 0.0216(8) 0.0269(9) 0.0195(8) 0.0007(7) 0.0014(6) 0.0017(7)
N4 0.0236(9) 0.0243(9) 0.0174(8) 0.0004(6) 0.0021(6) 0.0017(7)
N3 0.0195(8) 0.0281(9) 0.0197(8) 0.0012(7) 0.0013(6) 0.0007(7)
N7 0.0228(9) 0.0329(10) 0.0168(8) 0.0032(7) 0.0021(6) 0.0021(7)
N6 0.0213(9) 0.0348(10) 0.0189(8) 0.0023(7) 0.0019(7) 0.0021(7)
N1 0.0245(9) 0.0279(9) 0.0273(9) 0.0002(7) 0.0049(7) -0.0002(7)
O1 0.0374(11) 0.0614(13) 0.0662(14) 0.0007(11) 0.0047(9) -0.0039(9)
C30 0.0217(10) 0.0280(11) 0.0212(9) 0.0039(8) 0.0014(8) 0.0017(8)
C18 0.0262(10) 0.0258(11) 0.0205(9) -0.0024(8) 0.0018(8) 0.0016(8)
C19 0.0266(11) 0.0282(11) 0.0220(10) -0.0025(8) 0.0022(8) 0.0023(8)
C44 0.0234(10) 0.0305(11) 0.0201(9) 0.0045(8) 0.0010(8) 0.0036(8)
C16 0.0282(11) 0.0288(11) 0.0175(9) -0.0006(8) 0.0032(8) -0.0022(8)
C56 0.0240(10) 0.0313(11) 0.0185(9) -0.0019(8) 0.0051(8) 0.0013(8)
C1 0.0206(10) 0.0321(11) 0.0236(10) 0.0013(8) 0.0058(8) 0.0012(8)
C35 0.0246(10) 0.0263(11) 0.0248(10) 0.0022(8) 0.0026(8) 0.0007(8)
C17 0.0298(11) 0.0316(11) 0.0178(9) 0.0021(8) 0.0003(8) -0.0003(9)
C31 0.0258(11) 0.0295(11) 0.0264(10) 0.0022(9) -0.0007(8) 0.0010(9)
C45 0.0255(11) 0.0345(12) 0.0204(10) 0.0017(8) -0.0008(8) 0.0023(9)
C2 0.0200(10) 0.0284(11) 0.0317(11) 0.0031(9) 0.0027(8) -0.0036(8)
C24 0.0266(11) 0.0317(12) 0.0293(11) -0.0025(9) 0.0064(9) 0.0009(9)
C3 0.0271(11) 0.0310(12) 0.0333(12) 0.0028(9) 0.0067(9) -0.0032(9)
C49 0.0310(12) 0.0291(11) 0.0232(10) 0.0025(8) -0.0006(8) 0.0059(9)
C14 0.0204(10) 0.0406(13) 0.0201(10) 0.0004(9) 0.0028(8) 0.0019(9)
C57 0.0305(11) 0.0320(12) 0.0219(10) -0.0041(8) 0.0036(8) -0.0006(9)
C23 0.0299(11) 0.0279(11) 0.0249(10) -0.0014(8) 0.0024(8) -0.0012(9)
C43 0.0308(12) 0.0434(13) 0.0180(10) 0.0067(9) 0.0023(8) 0.0009(10)
C42 0.0294(11) 0.0431(13) 0.0183(10) 0.0051(9) 0.0003(8) 0.0020(10)
C36 0.0281(12) 0.0312(12) 0.0380(13) -0.0033(10) -0.0028(9) -0.0009(9)
C27 0.0290(12) 0.0286(12) 0.0356(12) -0.0014(9) 0.0086(9) -0.0061(9)
C20 0.0294(11) 0.0319(12) 0.0285(11) -0.0027(9) 0.0014(9) 0.0061(9)
C39 0.0270(11) 0.0285(11) 0.0303(11) -0.0013(9) -0.0018(9) 0.0003(9)
C7 0.0241(11) 0.0284(12) 0.0373(12) -0.0015(9) 0.0018(9) -0.0042(9)
C61 0.0287(11) 0.0324(12) 0.0276(11) -0.0004(9) 0.0065(9) -0.0006(9)
C53 0.0404(13) 0.0302(12) 0.0279(11) 0.0002(9) -0.0028(10) 0.0012(10)
C22 0.0383(13) 0.0252(11) 0.0329(12) 0.0006(9) 0.0011(10) -0.0022(9)
C46 0.0249(11) 0.0445(14) 0.0344(12) 0.0007(10) -0.0001(9) 0.0015(10)
C34 0.0305(12) 0.0278(12) 0.0386(13) -0.0014(9) 0.0011(10) 0.0037(9)
C21 0.0416(14) 0.0250(11) 0.0344(12) -0.0006(9) 0.0002(10) 0.0079(10)
C50 0.0344(12) 0.0364(13) 0.0260(11) -0.0059(9) 0.0022(9) -0.0013(10)
C58 0.0368(13) 0.0333(13) 0.0359(13) -0.0057(10) 0.0051(10) 0.0044(10)
C4 0.0384(13) 0.0382(14) 0.0354(13) 0.0077(10) 0.0045(10) -0.0078(11)
C60 0.0272(12) 0.0426(14) 0.0373(13) -0.0030(10) 0.0110(10) -0.0038(10)
C32 0.0223(11) 0.0372(13) 0.0398(13) 0.0006(10) -0.0025(9) 0.0027(9)
C62 0.0371(13) 0.0283(12) 0.0343(12) -0.0047(9) 0.0109(10) -0.0036(10)
C33 0.0264(12) 0.0362(13) 0.0481(15) 0.0008(11) 0.0006(10) 0.0081(10)
C15 0.0215(11) 0.0614(16) 0.0199(10) 0.0007(10) 0.0016(8) -0.0020(10)
C8 0.0372(13) 0.0339(13) 0.0322(12) 0.0026(10) 0.0125(10) -0.0026(10)
C11 0.0349(13) 0.0320(13) 0.0419(13) -0.0083(10) 0.0075(10) -0.0043(10)
C48 0.0363(13) 0.0361(13) 0.0330(12) 0.0000(10) 0.0053(10) 0.0129(10)
C6 0.0335(13) 0.0258(12) 0.0499(15) -0.0007(10) 0.0028(11) -0.0055(9)
C26 0.0396(14) 0.0411(14) 0.0330(12) -0.0039(10) 0.0138(10) -0.0056(11)
C25 0.0247(12) 0.0480(15) 0.0420(14) -0.0082(11) 0.0038(10) -0.0009(10)
C29 0.0292(12) 0.0399(14) 0.0429(14) -0.0029(11) 0.0022(10) -0.0051(10)
C47 0.0253(12) 0.0491(15) 0.0419(14) 0.0052(11) 0.0058(10) 0.0117(11)
C5 0.0419(14) 0.0331(13) 0.0447(14) 0.0111(11) 0.0010(11) -0.0086(11)
C59 0.0289(12) 0.0434(14) 0.0416(14) -0.0082(11) 0.0086(10) 0.0037(10)
C65 0.0329(13) 0.0328(13) 0.0487(15) 0.0034(11) 0.0146(11) -0.0019(10)
B1 0.0242(11) 0.0189(11) 0.0180(10) -0.0009(8) 0.0028(8) 0.0009(8)
C41 0.0367(13) 0.0440(15) 0.0324(12) -0.0067(11) -0.0042(10) 0.0003(11)
B2 0.0182(10) 0.0246(11) 0.0199(10) 0.0006(8) 0.0012(8) -0.0017(8)
B3 0.0226(11) 0.0240(11) 0.0187(10) 0.0015(8) 0.0020(8) -0.0004(9)
C40 0.0319(13) 0.0405(14) 0.0525(16) 0.0109(12) -0.0056(11) -0.0079(11)
C37 0.0373(15) 0.0409(15) 0.0668(19) 0.0010(13) 0.0027(13) -0.0111(12)
C10 0.0528(17) 0.0394(15) 0.0386(14) -0.0031(11) 0.0028(12) -0.0043(12)
C63 0.0589(18) 0.0324(14) 0.0581(18) 0.0018(12) 0.0169(14) -0.0029(12)
C51 0.071(2) 0.0386(15) 0.0397(15) -0.0054(12) 0.0148(15) 0.0010(14)
C28 0.0441(15) 0.0584(18) 0.0392(14) 0.0009(13) 0.0142(12) -0.0095(13)
C38 0.0582(18) 0.0505(17) 0.0399(15) -0.0093(12) -0.0094(13) -0.0055(14)
C54 0.0623(19) 0.0412(15) 0.0401(15) -0.0112(12) -0.0029(13) 0.0038(13)
C64 0.0392(15) 0.0491(16) 0.0509(16) -0.0137(13) 0.0076(12) -0.0123(12)
C52 0.0587(19) 0.068(2) 0.0301(13) -0.0108(13) -0.0062(12) 0.0027(15)
C55 0.077(2) 0.0426(16) 0.0379(15) 0.0060(12) -0.0021(14) -0.0152(15)
C67 0.0568(19) 0.0547(19) 0.0604(19) 0.0207(15) 0.0221(15) 0.0033(15)
C66 0.0512(17) 0.0371(15) 0.069(2) -0.0103(14) 0.0125(15) -0.0103(13)
C9 0.0514(18) 0.0577(19) 0.068(2) -0.0094(16) 0.0293(16) -0.0027(15)
C12 0.067(2) 0.057(2) 0.070(2) -0.0111(17) 0.0239(18) 0.0176(17)
C13 0.0500(18) 0.084(2) 0.0413(16) -0.0097(16) -0.0008(13) -0.0196(17)
C69 0.0894(13) 0.0965(13) 0.0917(14) 0.0035(10) 0.0146(10) 0.0039(9)
C71 0.076(3) 0.101(4) 0.218(7) -0.058(4) 0.071(4) -0.055(3)
Li1 0.032(2) 0.049(3) 0.041(2) 0.0040(19) -0.0026(18) -0.0017(19)
C70 0.091(4) 0.092(2) 0.165(6) 0.004(3) 0.054(4) -0.011(3)
C68 0.0916(12) 0.0897(13) 0.0973(14) -0.0048(9) 0.0311(10) 0.0105(8)

loop_
_atom_type_symbol
_atom_type_description
_atom_type_scat_dispersion_real
_atom_type_scat_dispersion_imag
_atom_type_scat_source
C C 0.0033 0.0016 'International Tables Vol C Tables 4.2.6.8 and 6.1.1.4'
H H 0.0000 0.0000 'International Tables Vol C Tables 4.2.6.8 and 6.1.1.4'
B B 0.0013 0.0007 'International Tables Vol C Tables 4.2.6.8 and 6.1.1.4'
Li Li -0.0003 0.0001 'International Tables Vol C Tables 4.2.6.8 and 6.1.1.4'
N N 0.0061 0.0033 'International Tables Vol C Tables 4.2.6.8 and 6.1.1.4'
O O 0.0106 0.0060 'International Tables Vol C Tables 4.2.6.8 and 6.1.1.4'
Si Si 0.0817 0.0704 'International Tables Vol C Tables 4.2.6.8 and 6.1.1.4'

loop_
_geom_angle_atom_site_label_1
_geom_angle_atom_site_label_2
_geom_angle_atom_site_label_3
_geom_angle
C1 Si1 B1 101.78(10)
C1 Si1 Li1 50.29(12)
B1 Si1 Li1 126.70(12)
B1 N2 C14 109.47(16)
B1 N2 B2 130.40(18)
B2 N2 C14 119.51(17)
C30 N5 B2 131.13(17)
C17 N5 C30 119.72(17)
C17 N5 B2 108.12(17)
C18 N4 B2 132.50(17)
C16 N4 C18 117.42(17)
C16 N4 B2 107.24(17)
B1 N3 C15 108.22(17)
B3 N3 C15 115.85(17)
B3 N3 B1 134.96(18)
C56 N7 B3 134.09(17)
C43 N7 C56 117.22(17)
C43 N7 B3 108.05(17)
C44 N6 B3 134.14(17)
C42 N6 C44 117.39(17)
C42 N6 B3 108.20(17)
C1 N1 C2 127.61(19)
C1 N1 Li1 76.90(19)
C2 N1 Li1 143.79(19)
C71 O1 Li1 122.9(3)
C71 O1 C68 103.7(3)
C68 O1 Li1 131.7(3)
C35 C30 N5 120.42(18)
C35 C30 C31 121.3(2)
C31 C30 N5 118.25(19)
C19 C18 N4 119.86(19)
C23 C18 N4 119.12(19)
C23 C18 C19 120.7(2)
C18 C19 C24 122.93(19)
C20 C19 C18 118.2(2)
C20 C19 C24 118.9(2)
C45 C44 N6 118.11(19)
C49 C44 N6 119.9(2)
C49 C44 C45 121.9(2)
N4 C16 H16 125.0
C17 C16 N4 110.10(18)
C17 C16 H16 125.0
C57 C56 N7 118.96(19)
C61 C56 N7 119.3(2)
C61 C56 C57 121.7(2)
Si1 C1 Li1 90.95(16)
N1 C1 Si1 157.40(18)
N1 C1 Li1 67.21(18)
C30 C35 C39 122.83(19)
C34 C35 C30 118.3(2)
C34 C35 C39 118.9(2)
N5 C17 H17 125.1
C16 C17 N5 109.71(18)
C16 C17 H17 125.1
C30 C31 C36 122.8(2)
C32 C31 C30 118.0(2)
C32 C31 C36 119.2(2)
C44 C45 C50 122.8(2)
C46 C45 C44 117.5(2)
C46 C45 C50 119.7(2)
C3 C2 N1 123.3(2)
C3 C2 C7 120.2(2)
C7 C2 N1 116.3(2)
C19 C24 H24 108.2
C19 C24 C26 111.54(19)
C19 C24 C25 111.8(2)
C26 C24 H24 108.2
C26 C24 C25 108.79(19)
C25 C24 H24 108.2
C2 C3 C8 123.6(2)
C4 C3 C2 118.2(2)
C4 C3 C8 118.1(2)
C44 C49 C53 120.7(2)
C48 C49 C44 117.9(2)
C48 C49 C53 121.4(2)
N2 C14 H14A 110.8
N2 C14 H14B 110.8
N2 C14 C15 104.94(17)
H14A C14 H14B 108.8
C15 C14 H14A 110.8
C15 C14 H14B 110.8
C56 C57 C62 120.7(2)
C58 C57 C56 117.6(2)
C58 C57 C62 121.7(2)
C18 C23 C27 123.2(2)
C22 C23 C18 118.4(2)
C22 C23 C27 118.4(2)
N7 C43 H43 125.1
C42 C43 N7 109.88(19)
C42 C43 H43 125.1
N6 C42 H42 125.1
C43 C42 N6 109.75(19)
C43 C42 H42 125.1
C31 C36 H36 107.7
C31 C36 C37 111.5(2)
C31 C36 C38 112.0(2)
C37 C36 H36 107.7
C38 C36 H36 107.7
C38 C36 C37 110.1(2)
C23 C27 H27 107.4
C23 C27 C29 112.15(19)
C23 C27 C28 111.0(2)
C29 C27 H27 107.4
C28 C27 H27 107.4
C28 C27 C29 111.3(2)
C19 C20 H20 119.1
C21 C20 C19 121.8(2)
C21 C20 H20 119.1
C35 C39 H39 107.9
C35 C39 C41 111.0(2)
C35 C39 C40 111.04(19)
C41 C39 H39 107.9
C41 C39 C40 111.0(2)
C40 C39 H39 107.9
C2 C7 C11 121.2(2)
C6 C7 C2 118.7(2)
C6 C7 C11 120.1(2)
C56 C61 C65 122.3(2)
C60 C61 C56 117.9(2)
C60 C61 C65 119.9(2)
C49 C53 H53 107.6
C49 C53 C54 113.4(2)
C49 C53 C55 110.5(2)
C54 C53 H53 107.6
C54 C53 C55 109.8(2)
C55 C53 H53 107.6
C23 C22 H22 119.2
C21 C22 C23 121.5(2)
C21 C22 H22 119.2
C45 C46 H46 119.3
C45 C46 Li1 84.25(17)
C47 C46 C45 121.3(2)
C47 C46 H46 119.3
C47 C46 Li1 102.27(19)
Li1 C46 H46 83.4
C35 C34 H34 119.5
C33 C34 C35 121.0(2)
C33 C34 H34 119.5
C20 C21 H21 120.3
C22 C21 C20 119.3(2)
C22 C21 H21 120.3
C45 C50 H50 107.6
C45 C50 C52 112.0(2)
C51 C50 C45 111.8(2)
C51 C50 H50 107.6
C51 C50 C52 110.2(2)
C52 C50 H50 107.6
C57 C58 H58 119.3
C59 C58 C57 121.4(2)
C59 C58 H58 119.3
C3 C4 H4 119.0
C5 C4 C3 122.0(2)
C5 C4 H4 119.0
C61 C60 H60 119.4
C59 C60 C61 121.2(2)
C59 C60 H60 119.4
C31 C32 H32 119.4
C33 C32 C31 121.3(2)
C33 C32 H32 119.4
C57 C62 H62 107.6
C57 C62 C63 113.0(2)
C57 C62 C64 111.1(2)
C63 C62 H62 107.6
C63 C62 C64 109.8(2)
C64 C62 H62 107.6
C34 C33 H33 120.0
C32 C33 C34 120.0(2)
C32 C33 H33 120.0
N3 C15 C14 106.33(17)
N3 C15 H15A 110.5
N3 C15 H15B 110.5
C14 C15 H15A 110.5
C14 C15 H15B 110.5
H15A C15 H15B 108.7
C3 C8 H8 108.1
C3 C8 C10 110.5(2)
C3 C8 C9 111.5(2)
C10 C8 H8 108.1
C10 C8 C9 110.6(2)
C9 C8 H8 108.1
C7 C11 H11 107.4
C7 C11 C12 113.4(2)
C7 C11 C13 110.3(2)
C12 C11 H11 107.4
C13 C11 H11 107.4
C13 C11 C12 110.6(3)
C49 C48 H48 119.2
C47 C48 C49 121.5(2)
C47 C48 H48 119.2
C7 C6 H6 119.3
C5 C6 C7 121.5(2)
C5 C6 H6 119.3
C24 C26 H26A 109.5
C24 C26 H26B 109.5
C24 C26 H26C 109.5
H26A C26 H26B 109.5
H26A C26 H26C 109.5
H26B C26 H26C 109.5
C24 C25 H25A 109.5
C24 C25 H25B 109.5
C24 C25 H25C 109.5
H25A C25 H25B 109.5
H25A C25 H25C 109.5
H25B C25 H25C 109.5
C27 C29 H29A 109.5
C27 C29 H29B 109.5
C27 C29 H29C 109.5
H29A C29 H29B 109.5
H29A C29 H29C 109.5
H29B C29 H29C 109.5
C46 C47 H47 120.1
C48 C47 C46 119.8(2)
C48 C47 H47 120.1
C4 C5 C6 119.4(2)
C4 C5 H5 120.3
C6 C5 H5 120.3
C58 C59 H59 119.9
C60 C59 C58 120.2(2)
C60 C59 H59 119.9
C61 C65 H65 108.0
C61 C65 C67 111.4(2)
C61 C65 C66 110.5(2)
C67 C65 H65 108.0
C66 C65 H65 108.0
C66 C65 C67 110.8(2)
N2 B1 Si1 115.79(15)
N2 B1 N3 108.55(18)
N3 B1 Si1 135.65(16)
C39 C41 H41A 109.5
C39 C41 H41B 109.5
C39 C41 H41C 109.5
H41A C41 H41B 109.5
H41A C41 H41C 109.5
H41B C41 H41C 109.5
N2 B2 N4 128.88(19)
N5 B2 N2 126.17(19)
N5 B2 N4 104.80(17)
N3 B3 N7 125.31(19)
N3 B3 N6 130.40(19)
N6 B3 N7 104.09(17)
C39 C40 H40A 109.5
C39 C40 H40B 109.5
C39 C40 H40C 109.5
H40A C40 H40B 109.5
H40A C40 H40C 109.5
H40B C40 H40C 109.5
C36 C37 H37A 109.5
C36 C37 H37B 109.5
C36 C37 H37C 109.5
H37A C37 H37B 109.5
H37A C37 H37C 109.5
H37B C37 H37C 109.5
C8 C10 H10A 109.5
C8 C10 H10B 109.5
C8 C10 H10C 109.5
H10A C10 H10B 109.5
H10A C10 H10C 109.5
H10B C10 H10C 109.5
C62 C63 H63A 109.5
C62 C63 H63B 109.5
C62 C63 H63C 109.5
H63A C63 H63B 109.5
H63A C63 H63C 109.5
H63B C63 H63C 109.5
C50 C51 Li1 103.9(2)
C50 C51 H51A 110.6(17)
C50 C51 H51B 110.9(19)
C50 C51 H51C 113(2)
Li1 C51 H51A 60.2(17)
Li1 C51 H51B 145.1(19)
Li1 C51 H51C 61(2)
H51A C51 H51B 103(2)
H51A C51 H51C 112(3)
H51B C51 H51C 106(3)
C27 C28 H28A 109.5
C27 C28 H28B 109.5
C27 C28 H28C 109.5
H28A C28 H28B 109.5
H28A C28 H28C 109.5
H28B C28 H28C 109.5
C36 C38 H38A 109.5
C36 C38 H38B 109.5
C36 C38 H38C 109.5
H38A C38 H38B 109.5
H38A C38 H38C 109.5
H38B C38 H38C 109.5
C53 C54 H54A 109.5
C53 C54 H54B 109.5
C53 C54 H54C 109.5
H54A C54 H54B 109.5
H54A C54 H54C 109.5
H54B C54 H54C 109.5
C62 C64 H64A 109.5
C62 C64 H64B 109.5
C62 C64 H64C 109.5
H64A C64 H64B 109.5
H64A C64 H64C 109.5
H64B C64 H64C 109.5
C50 C52 H52A 109.5
C50 C52 H52B 109.5
C50 C52 H52C 109.5
H52A C52 H52B 109.5
H52A C52 H52C 109.5
H52B C52 H52C 109.5
C53 C55 H55A 109.5
C53 C55 H55B 109.5
C53 C55 H55C 109.5
H55A C55 H55B 109.5
H55A C55 H55C 109.5
H55B C55 H55C 109.5
C65 C67 H67A 109.5
C65 C67 H67B 109.5
C65 C67 H67C 109.5
H67A C67 H67B 109.5
H67A C67 H67C 109.5
H67B C67 H67C 109.5
C65 C66 H66A 109.5
C65 C66 H66B 109.5
C65 C66 H66C 109.5
H66A C66 H66B 109.5
H66A C66 H66C 109.5
H66B C66 H66C 109.5
C8 C9 H9A 109.5
C8 C9 H9B 109.5
C8 C9 H9C 109.5
H9A C9 H9B 109.5
H9A C9 H9C 109.5
H9B C9 H9C 109.5
C11 C12 H12A 109.5
C11 C12 H12B 109.5
C11 C12 H12C 109.5
H12A C12 H12B 109.5
H12A C12 H12C 109.5
H12B C12 H12C 109.5
C11 C13 H13A 109.5
C11 C13 H13B 109.5
C11 C13 H13C 109.5
H13A C13 H13B 109.5
H13A C13 H13C 109.5
H13B C13 H13C 109.5
H69A C69 H69B 108.2
C70 C69 H69A 109.8
C70 C69 H69B 109.8
C70 C69 C68 109.4(4)
C68 C69 H69A 109.8
C68 C69 H69B 109.8
O1 C71 H71A 107.6
O1 C71 H71B 107.6
H71A C71 H71B 107.0
C70 C71 O1 119.0(5)
C70 C71 H71A 107.6
C70 C71 H71B 107.6
Si1 Li1 C46 95.49(16)
Si1 Li1 H51A 96.3(8)
N1 Li1 Si1 74.54(14)
N1 Li1 C1 35.90(11)
N1 Li1 C46 159.0(2)
N1 Li1 C51 97.0(2)
N1 Li1 H51A 77.1(8)
O1 Li1 Si1 131.8(2)
O1 Li1 N1 109.8(2)
O1 Li1 C1 130.8(3)
O1 Li1 C46 90.68(18)
O1 Li1 C51 114.1(2)
O1 Li1 H51A 131.9(8)
C1 Li1 Si1 38.76(10)
C1 Li1 C46 130.6(2)
C1 Li1 C51 106.1(2)
C1 Li1 H51A 83.3(8)
C46 Li1 H51A 85.9(8)
C51 Li1 Si1 112.79(18)
C51 Li1 C46 69.40(14)
C51 Li1 H51A 22.9(8)
C69 C70 H70A 111.3
C69 C70 H70B 111.3
C71 C70 C69 102.5(5)
C71 C70 H70A 111.3
C71 C70 H70B 111.3
H70A C70 H70B 109.2
O1 C68 C69 103.3(4)
O1 C68 H68A 111.1
O1 C68 H68B 111.1
C69 C68 H68A 111.1
C69 C68 H68B 111.1
H68A C68 H68B 109.1

loop_
_geom_bond_atom_site_label_1
_geom_bond_atom_site_label_2
_geom_bond_distance
Si1 C1 1.730(2)
Si1 B1 2.036(2)
Si1 Li1 2.762(5)
N2 C14 1.476(3)
N2 B1 1.436(3)
N2 B2 1.452(3)
N5 C30 1.434(3)
N5 C17 1.406(3)
N5 B2 1.436(3)
N4 C18 1.438(3)
N4 C16 1.407(3)
N4 B2 1.455(3)
N3 C15 1.483(3)
N3 B1 1.452(3)
N3 B3 1.441(3)
N7 C56 1.435(3)
N7 C43 1.412(3)
N7 B3 1.457(3)
N6 C44 1.434(3)
N6 C42 1.414(3)
N6 B3 1.452(3)
N1 C1 1.279(3)
N1 C2 1.428(3)
N1 Li1 2.012(5)
O1 C71 1.407(5)
O1 Li1 1.900(5)
O1 C68 1.423(5)
C30 C35 1.399(3)
C30 C31 1.410(3)
C18 C19 1.416(3)
C18 C23 1.406(3)
C19 C24 1.522(3)
C19 C20 1.393(3)
C44 C45 1.408(3)
C44 C49 1.403(3)
C16 H16 0.9300
C16 C17 1.333(3)
C56 C57 1.411(3)
C56 C61 1.403(3)
C1 Li1 2.125(5)
C35 C39 1.524(3)
C35 C34 1.399(3)
C17 H17 0.9300
C31 C36 1.519(3)
C31 C32 1.397(3)
C45 C46 1.402(3)
C45 C50 1.519(3)
C2 C3 1.410(3)
C2 C7 1.416(3)
C24 H24 0.9800
C24 C26 1.535(3)
C24 C25 1.536(3)
C3 C4 1.401(3)
C3 C8 1.522(3)
C49 C53 1.522(3)
C49 C48 1.394(3)
C14 H14A 0.9700
C14 H14B 0.9700
C14 C15 1.516(3)
C57 C58 1.394(3)
C57 C62 1.524(3)
C23 C27 1.521(3)
C23 C22 1.399(3)
C43 H43 0.9300
C43 C42 1.336(3)
C42 H42 0.9300
C36 H36 0.9800
C36 C37 1.535(4)
C36 C38 1.528(4)
C27 H27 0.9800
C27 C29 1.532(3)
C27 C28 1.532(3)
C20 H20 0.9300
C20 C21 1.385(3)
C39 H39 0.9800
C39 C41 1.527(3)
C39 C40 1.528(3)
C7 C11 1.515(3)
C7 C6 1.391(3)
C61 C60 1.402(3)
C61 C65 1.513(3)
C53 H53 0.9800
C53 C54 1.526(4)
C53 C55 1.527(4)
C22 H22 0.9300
C22 C21 1.381(3)
C46 H46 0.9300
C46 C47 1.384(4)
C46 Li1 2.762(5)
C34 H34 0.9300
C34 C33 1.384(3)
C21 H21 0.9300
C50 H50 0.9800
C50 C51 1.515(4)
C50 C52 1.523(3)
C58 H58 0.9300
C58 C59 1.385(4)
C4 H4 0.9300
C4 C5 1.369(4)
C60 H60 0.9300
C60 C59 1.370(4)
C32 H32 0.9300
C32 C33 1.379(4)
C62 H62 0.9800
C62 C63 1.525(4)
C62 C64 1.532(4)
C33 H33 0.9300
C15 H15A 0.9700
C15 H15B 0.9700
C8 H8 0.9800
C8 C10 1.527(4)
C8 C9 1.528(4)
C11 H11 0.9800
C11 C12 1.528(4)
C11 C13 1.521(4)
C48 H48 0.9300
C48 C47 1.382(4)
C6 H6 0.9300
C6 C5 1.386(4)
C26 H26A 0.9600
C26 H26B 0.9600
C26 H26C 0.9600
C25 H25A 0.9600
C25 H25B 0.9600
C25 H25C 0.9600
C29 H29A 0.9600
C29 H29B 0.9600
C29 H29C 0.9600
C47 H47 0.9300
C5 H5 0.9300
C59 H59 0.9300
C65 H65 0.9800
C65 C67 1.537(4)
C65 C66 1.537(4)
C41 H41A 0.9600
C41 H41B 0.9600
C41 H41C 0.9600
C40 H40A 0.9600
C40 H40B 0.9600
C40 H40C 0.9600
C37 H37A 0.9600
C37 H37B 0.9600
C37 H37C 0.9600
C10 H10A 0.9600
C10 H10B 0.9600
C10 H10C 0.9600
C63 H63A 0.9600
C63 H63B 0.9600
C63 H63C 0.9600
C51 Li1 2.671(6)
C51 H51A 1.05(3)
C51 H51B 0.97(3)
C51 H51C 0.99(4)
C28 H28A 0.9600
C28 H28B 0.9600
C28 H28C 0.9600
C38 H38A 0.9600
C38 H38B 0.9600
C38 H38C 0.9600
C54 H54A 0.9600
C54 H54B 0.9600
C54 H54C 0.9600
C64 H64A 0.9600
C64 H64B 0.9600
C64 H64C 0.9600
C52 H52A 0.9600
C52 H52B 0.9600
C52 H52C 0.9600
C55 H55A 0.9600
C55 H55B 0.9600
C55 H55C 0.9600
C67 H67A 0.9600
C67 H67B 0.9600
C67 H67C 0.9600
C66 H66A 0.9600
C66 H66B 0.9600
C66 H66C 0.9600
C9 H9A 0.9600
C9 H9B 0.9600
C9 H9C 0.9600
C12 H12A 0.9600
C12 H12B 0.9600
C12 H12C 0.9600
C13 H13A 0.9600
C13 H13B 0.9600
C13 H13C 0.9600
C69 H69A 0.9700
C69 H69B 0.9700
C69 C70 1.387(7)
C69 C68 1.557(7)
C71 H71A 0.9700
C71 H71B 0.9700
C71 C70 1.347(6)
Li1 H51A 2.33(3)
C70 H70A 0.9700
C70 H70B 0.9700
C68 H68A 0.9700
C68 H68B 0.9700

loop_
_geom_torsion_atom_site_label_1
_geom_torsion_atom_site_label_2
_geom_torsion_atom_site_label_3
_geom_torsion_atom_site_label_4
_geom_torsion
N2 C14 C15 N3 -15.3(3)
N5 C30 C35 C39 2.9(3)
N5 C30 C35 C34 -176.96(19)
N5 C30 C31 C36 -5.8(3)
N5 C30 C31 C32 175.3(2)
N4 C18 C19 C24 -9.6(3)
N4 C18 C19 C20 170.38(19)
N4 C18 C23 C27 7.9(3)
N4 C18 C23 C22 -171.18(19)
N4 C16 C17 N5 -0.3(3)
N7 C56 C57 C58 175.43(19)
N7 C56 C57 C62 -3.9(3)
N7 C56 C61 C60 -174.77(19)
N7 C56 C61 C65 5.9(3)
N7 C43 C42 N6 0.3(3)
N6 C44 C45 C46 -176.33(19)
N6 C44 C45 C50 3.9(3)
N6 C44 C49 C53 -1.2(3)
N6 C44 C49 C48 176.70(19)
N1 C2 C3 C4 176.3(2)
N1 C2 C3 C8 -3.8(3)
N1 C2 C7 C11 2.8(3)
N1 C2 C7 C6 -177.2(2)
O1 C71 C70 C69 7.7(9)
C30 N5 C17 C16 168.83(19)
C30 N5 B2 N2 9.5(4)
C30 N5 B2 N4 -166.5(2)
C30 C35 C39 C41 116.6(2)
C30 C35 C39 C40 -119.5(2)
C30 C35 C34 C33 1.1(3)
C30 C31 C36 C37 -123.5(2)
C30 C31 C36 C38 112.6(3)
C30 C31 C32 C33 2.2(4)
C18 N4 C16 C17 -161.96(19)
C18 N4 B2 N2 -17.8(4)
C18 N4 B2 N5 158.0(2)
C18 C19 C24 C26 107.6(2)
C18 C19 C24 C25 -130.4(2)
C18 C19 C20 C21 0.9(3)
C18 C23 C27 C29 -113.4(2)
C18 C23 C27 C28 121.3(2)
C18 C23 C22 C21 0.6(3)
C19 C18 C23 C27 -179.0(2)
C19 C18 C23 C22 1.9(3)
C19 C20 C21 C22 1.5(4)
C44 N6 C42 C43 -174.1(2)
C44 N6 B3 N3 -12.7(4)
C44 N6 B3 N7 172.2(2)
C44 C45 C46 C47 -0.4(3)
C44 C45 C46 Li1 -101.3(2)
C44 C45 C50 C51 117.5(3)
C44 C45 C50 C52 -118.3(3)
C44 C49 C53 C54 -157.0(2)
C44 C49 C53 C55 79.2(3)
C44 C49 C48 C47 -0.5(3)
C16 N4 C18 C19 -70.2(3)
C16 N4 C18 C23 103.0(2)
C16 N4 B2 N2 -177.6(2)
C16 N4 B2 N5 -1.8(2)
C56 N7 C43 C42 170.9(2)
C56 N7 B3 N3 16.0(4)
C56 N7 B3 N6 -168.6(2)
C56 C57 C58 C59 -0.3(3)
C56 C57 C62 C63 -158.1(2)
C56 C57 C62 C64 77.9(3)
C56 C61 C60 C59 -1.1(4)
C56 C61 C65 C67 -114.8(3)
C56 C61 C65 C66 121.6(2)
C1 N1 C2 C3 48.4(3)
C1 N1 C2 C7 -136.1(2)
C35 C30 C31 C36 174.9(2)
C35 C30 C31 C32 -4.0(3)
C35 C34 C33 C32 -2.9(4)
C17 N5 C30 C35 113.5(2)
C17 N5 C30 C31 -65.8(3)
C17 N5 B2 N2 177.6(2)
C17 N5 B2 N4 1.6(2)
C31 C30 C35 C39 -177.8(2)
C31 C30 C35 C34 2.4(3)
C31 C32 C33 C34 1.2(4)
C45 C44 C49 C53 -177.99(19)
C45 C44 C49 C48 0.0(3)
C45 C46 C47 C48 -0.1(4)
C45 C50 C51 Li1 -3.3(3)
C2 N1 C1 Si1 -134.4(4)
C2 N1 C1 Li1 -150.0(3)
C2 C3 C4 C5 -0.2(4)
C2 C3 C8 C10 -111.7(3)
C2 C3 C8 C9 125.0(3)
C2 C7 C11 C12 136.8(3)
C2 C7 C11 C13 -98.5(3)
C2 C7 C6 C5 1.4(4)
C24 C19 C20 C21 -179.0(2)
C3 C2 C7 C11 178.5(2)
C3 C2 C7 C6 -1.6(3)
C3 C4 C5 C6 0.0(4)
C49 C44 C45 C46 0.5(3)
C49 C44 C45 C50 -179.3(2)
C49 C48 C47 C46 0.6(4)
C14 N2 B1 Si1 171.78(14)
C14 N2 B1 N3 -9.2(2)
C14 N2 B2 N5 -43.4(3)
C14 N2 B2 N4 131.6(2)
C57 C56 C61 C60 2.4(3)
C57 C56 C61 C65 -176.9(2)
C57 C58 C59 C60 1.6(4)
C23 C18 C19 C24 177.32(19)
C23 C18 C19 C20 -2.6(3)
C23 C22 C21 C20 -2.3(4)
C43 N7 C56 C57 -104.7(2)
C43 N7 C56 C61 72.6(3)
C43 N7 B3 N3 -173.8(2)
C43 N7 B3 N6 1.6(2)
C42 N6 C44 C45 68.5(3)
C42 N6 C44 C49 -108.4(2)
C42 N6 B3 N3 173.6(2)
C42 N6 B3 N7 -1.4(2)
C36 C31 C32 C33 -176.7(2)
C27 C23 C22 C21 -178.5(2)
C20 C19 C24 C26 -72.4(3)
C20 C19 C24 C25 49.6(3)
C39 C35 C34 C33 -178.7(2)
C7 C2 C3 C4 0.9(3)
C7 C2 C3 C8 -179.1(2)
C7 C6 C5 C4 -0.7(4)
C61 C56 C57 C58 -1.8(3)
C61 C56 C57 C62 178.9(2)
C61 C60 C59 C58 -0.9(4)
C53 C49 C48 C47 177.4(2)
C22 C23 C27 C29 65.6(3)
C22 C23 C27 C28 -59.6(3)
C46 C45 C50 C51 -62.3(3)
C46 C45 C50 C52 61.9(3)
C34 C35 C39 C41 -63.6(3)
C34 C35 C39 C40 60.4(3)
C50 C45 C46 C47 179.4(2)
C50 C45 C46 Li1 78.5(2)
C58 C57 C62 C63 22.6(3)
C58 C57 C62 C64 -101.4(3)
C4 C3 C8 C10 68.3(3)
C4 C3 C8 C9 -55.1(3)
C60 C61 C65 C67 65.9(3)
C60 C61 C65 C66 -57.7(3)
C32 C31 C36 C37 55.3(3)
C32 C31 C36 C38 -68.5(3)
C62 C57 C58 C59 179.1(2)
C15 N3 B1 Si1 177.79(19)
C15 N3 B1 N2 -0.9(2)
C15 N3 B3 N7 21.1(3)
C15 N3 B3 N6 -153.0(2)
C8 C3 C4 C5 179.9(2)
C11 C7 C6 C5 -178.6(2)
C48 C49 C53 C54 25.1(3)
C48 C49 C53 C55 -98.7(3)
C6 C7 C11 C12 -43.1(3)
C6 C7 C11 C13 81.6(3)
C65 C61 C60 C59 178.3(2)
B1 Si1 C1 N1 -142.8(4)
B1 Si1 C1 Li1 -128.35(15)
B1 N2 C14 C15 15.3(2)
B1 N2 B2 N5 126.6(2)
B1 N2 B2 N4 -58.4(3)
B1 N3 C15 C14 10.3(3)
B1 N3 B3 N7 -171.8(2)
B1 N3 B3 N6 14.1(4)
B2 N2 C14 C15 -172.9(2)
B2 N2 B1 Si1 1.1(3)
B2 N2 B1 N3 -180.0(2)
B2 N5 C30 C35 -79.5(3)
B2 N5 C30 C31 101.1(3)
B2 N5 C17 C16 -0.8(2)
B2 N4 C18 C19 131.6(2)
B2 N4 C18 C23 -55.2(3)
B2 N4 C16 C17 1.4(2)
B3 N3 C15 C14 -179.33(19)
B3 N3 B1 Si1 10.0(4)
B3 N3 B1 N2 -168.7(2)
B3 N7 C56 C57 64.9(3)
B3 N7 C56 C61 -117.9(3)
B3 N7 C43 C42 -1.2(3)
B3 N6 C44 C45 -104.8(3)
B3 N6 C44 C49 78.3(3)
B3 N6 C42 C43 0.8(3)
C52 C50 C51 Li1 -128.4(2)
C71 O1 C68 C69 -9.3(5)
Li1 Si1 C1 N1 -14.4(4)
Li1 N1 C1 Si1 15.7(5)
Li1 N1 C2 C3 -76.2(4)
Li1 N1 C2 C7 99.3(4)
Li1 O1 C71 C70 168.4(5)
Li1 O1 C68 C69 -174.3(3)
Li1 C46 C47 C48 90.6(3)
C70 C69 C68 O1 14.8(6)
C68 O1 C71 C70 1.7(8)
C68 C69 C70 C71 -13.3(7)
